data_4127915
loop_
_publ_author_name
'Prokopchuk, Demyan E.'
'Chambers, Geoffrey M.'
'Walter, Eric D.'
'Mock, Michael T.'
'Bullock, R. Morris'

_publ_section_title
;
 H<sub>2</sub> Binding, Splitting, and Net Hydrogen Atom Transfer at a
 Paramagnetic Iron Complex.
;
_journal_issue 5
_journal_name_full 'Journal of the American Chemical Society'
_journal_page_first 1871
_journal_page_last 1876
_journal_paper_doi 10.1021/jacs.8b12823
_journal_volume 141
_journal_year 2019
_chemical_formula_moiety 'C44 H48 Fe N2 P4'
_chemical_formula_sum 'C56 H74 Fe N2 O P4'
_chemical_formula_weight 970.90
_space_group_crystal_system monoclinic
_space_group_IT_number 15
_space_group_name_Hall '-C 2yc'
_space_group_name_H-M_alt 'C 1 2/c 1'
_symmetry_space_group_name_Hall '-C 2yc'
_symmetry_space_group_name_H-M 'C 1 2/c 1'
_atom_sites_solution_hydrogens mixed
_atom_sites_solution_primary iterative
_audit_creation_date 2017-05-25
_audit_creation_method
;
Olex2 1.2
(compiled 2017.03.28 svn.r3405 for OlexSys, GUI svn.r5337)
;
_cell_angle_alpha 90
_cell_angle_beta 110.50(4)
_cell_angle_gamma 90
_cell_formula_units_Z 8
_cell_length_a 34.86(4)
_cell_length_b 11.175(11)
_cell_length_c 23.40(2)
_cell_measurement_reflns_used 9860
_cell_measurement_temperature 273(2)
_cell_measurement_theta_max 28.990
_cell_measurement_theta_min 2.235
_cell_volume 8538(15)
_computing_cell_refinement 'SAINT v8.37A (Bruker, 2015)'
_computing_data_reduction 'SAINT v8.37A (Bruker, 2015)'
_computing_molecular_graphics 'Olex2 (Dolomanov et al., 2009)'
_computing_publication_material 'Olex2 (Dolomanov et al., 2009)'
_computing_structure_refinement 'XL (Sheldrick, 2008)'
_computing_structure_solution 'olex2.solve (Bourhis et al., 2015)'
_diffrn_ambient_temperature 273.15
_diffrn_measured_fraction_theta_full 1.000
_diffrn_measured_fraction_theta_max 0.994
_diffrn_measurement_device_type 'Bruker APEX-II CCD'
_diffrn_measurement_method '\f and \w scans'
_diffrn_radiation_type MoK\a
_diffrn_radiation_wavelength 0.71073
_diffrn_reflns_av_R_equivalents 0.0430
_diffrn_reflns_av_unetI/netI 0.0216
_diffrn_reflns_Laue_measured_fraction_full 1.000
_diffrn_reflns_Laue_measured_fraction_max 0.994
_diffrn_reflns_limit_h_max 47
_diffrn_reflns_limit_h_min -47
_diffrn_reflns_limit_k_max 15
_diffrn_reflns_limit_k_min -15
_diffrn_reflns_limit_l_max 32
_diffrn_reflns_limit_l_min -32
_diffrn_reflns_number 119924
_diffrn_reflns_point_group_measured_fraction_full 1.000
_diffrn_reflns_point_group_measured_fraction_max 0.994
_diffrn_reflns_theta_full 25.242
_diffrn_reflns_theta_max 29.213
_diffrn_reflns_theta_min 1.840
_diffrn_standards_number 0
_exptl_absorpt_coefficient_mu 0.552
_exptl_absorpt_correction_T_max 0.9931
_exptl_absorpt_correction_T_min 0.7749
_exptl_absorpt_correction_type integration
_exptl_absorpt_process_details
'SADABS-2014/5 (Bruker,2014/5) was used for absorption correction. wR2(int) was 0.0657 before and 0.0464 after correction. The Ratio of minimum to maximum transmission is 0.7803. The \l/2 correction factor is 0.00150.'
_exptl_crystal_colour yellow
_exptl_crystal_colour_primary yellow
_exptl_crystal_density_diffrn 1.510
_exptl_crystal_description Prism
_exptl_crystal_F_000 4144
_exptl_crystal_size_max 0.759
_exptl_crystal_size_mid 0.276
_exptl_crystal_size_min 0.074
_refine_diff_density_max 0.456
_refine_diff_density_min -0.327
_refine_diff_density_rms 0.055
_refine_ls_extinction_method none
_refine_ls_goodness_of_fit_ref 1.022
_refine_ls_hydrogen_treatment mixed
_refine_ls_matrix_type full
_refine_ls_number_parameters 466
_refine_ls_number_reflns 11528
_refine_ls_number_restraints 0
_refine_ls_restrained_S_all 1.022
_refine_ls_R_factor_all 0.0362
_refine_ls_R_factor_gt 0.0286
_refine_ls_shift/su_max 0.002
_refine_ls_shift/su_mean 0.000
_refine_ls_structure_factor_coef Fsqd
_refine_ls_weighting_details 'w=1/[\s^2^(Fo^2^)+(0.0368P)^2^+8.0901P] where P=(Fo^2^+2Fc^2^)/3'
_refine_ls_weighting_scheme calc
_refine_ls_wR_factor_gt 0.0707
_refine_ls_wR_factor_ref 0.0740
_reflns_Friedel_coverage 0.000
_reflns_number_gt 9929
_reflns_number_total 11528
_reflns_threshold_expression 'I > 2\s(I)'
_cod_data_source_file ja8b12823_si_002.cif
_cod_data_source_block 15_73
_cod_original_cell_volume 8539(15)
_cod_database_code 4127915
_shelxl_version_number 2014-3
_shelx_space_group_comment
;
The symmetry employed for this shelxl refinement is uniquely defined
by the following loop, which should always be used as a source of
symmetry information in preference to the above space-group names.
They are only intended as comments.
;
_shelx_estimated_absorpt_t_max 0.960
_shelx_estimated_absorpt_t_min 0.679
_olex2_refinement_description
;
1. Fixed Uiso
 At 1.2 times of:
  All C(H) groups, {H26A,H26B} of C26, {H25A,H25B} of C25, {H28A,H28B} of C28,
   {H29A,H29B} of C29, {H27A,H27B} of C27, {H30A,H30B} of C30, {H32A,H32B} of
  C32, {H31A,H31B} of C31
 At 1.5 times of:
  {H,HA} of C22
2.a Secondary CH2 refined with riding coordinates:
 C25(H25A,H25B), C26(H26A,H26B), C28(H28A,H28B), C29(H29A,H29B), C27(H27A,
 H27B), C30(H30A,H30B), C32(H32A,H32B), C31(H31A,H31B)
2.b Aromatic/amide H refined with riding coordinates:
 C18(H18), C14(H14), C17(H17), C15(H15), C16(H16), C6(H6), C5(H5), C4(H4),
 C40(H40), C42(H42), C2(H2), C20(H20), C37(H37), C38(H38), C24(H24), C34(H34),
 C3(H3), C44(H44), C12(H12), C43(H43), C8(H8), C23(H23), C41(H41), C36(H36),
 C11(H11), C35(H35), C9(H9), C21(H21), C10(H10), C22(H22)
;
_olex2_submission_special_instructions 'No special instructions were received'

loop_
_space_group_symop_operation_xyz
'x, y, z'
'-x, y, -z+1/2'
'x+1/2, y+1/2, z'
'-x+1/2, y+1/2, -z+1/2'
'-x, -y, -z'
'x, -y, z-1/2'
'-x+1/2, -y+1/2, -z'
'x+1/2, -y+1/2, z-1/2'

loop_
_atom_site_label
_atom_site_type_symbol
_atom_site_fract_x
_atom_site_fract_y
_atom_site_fract_z
_atom_site_U_iso_or_equiv
_atom_site_adp_type
_atom_site_occupancy
_atom_site_site_symmetry_order
_atom_site_calc_flag
_atom_site_refinement_flags_posn
Fe1 Fe 0.33927(2) 0.91011(2) 0.42353(2) 0.00934(4) Uani 1 1 d .
P4 P 0.29846(2) 0.96805(3) 0.33849(2) 0.01023(6) Uani 1 1 d .
P2 P 0.32267(2) 0.72996(3) 0.39224(2) 0.01085(6) Uani 1 1 d .
C18 C 0.27722(4) 0.63558(11) 0.46014(6) 0.0158(2) Uani 1 1 d .
H18 H 0.2578 0.6933 0.4405 0.019 Uiso 1 1 calc R
C25 C 0.27311(4) 0.73649(11) 0.32679(5) 0.0151(2) Uani 1 1 d .
H25A H 0.2687 0.6625 0.3037 0.018 Uiso 1 1 calc R
H25B H 0.2506 0.7473 0.3416 0.018 Uiso 1 1 calc R
C26 C 0.27518(4) 0.84275(11) 0.28605(5) 0.0144(2) Uani 1 1 d .
H26A H 0.2480 0.8642 0.2588 0.017 Uiso 1 1 calc R
H26B H 0.2918 0.8226 0.2618 0.017 Uiso 1 1 calc R
C13 C 0.31206(4) 0.62216(10) 0.44420(5) 0.0128(2) Uani 1 1 d .
C14 C 0.34126(4) 0.53617(11) 0.47516(6) 0.0165(2) Uani 1 1 d .
H14 H 0.3648 0.5262 0.4655 0.020 Uiso 1 1 calc R
C17 C 0.27100(4) 0.56409(12) 0.50486(6) 0.0190(3) Uani 1 1 d .
H17 H 0.2475 0.5732 0.5145 0.023 Uiso 1 1 calc R
C15 C 0.33520(4) 0.46562(12) 0.52036(6) 0.0203(3) Uani 1 1 d .
H15 H 0.3548 0.4092 0.5409 0.024 Uiso 1 1 calc R
C16 C 0.30017(5) 0.47892(12) 0.53501(6) 0.0208(3) Uani 1 1 d .
H16 H 0.2962 0.4310 0.5649 0.025 Uiso 1 1 calc R
P3 P 0.33978(2) 1.09573(3) 0.44015(2) 0.01080(6) Uani 1 1 d .
P1 P 0.38982(2) 0.89444(3) 0.50863(2) 0.01069(6) Uani 1 1 d .
N1 N 0.26090(3) 1.16440(9) 0.37092(5) 0.0135(2) Uani 1 1 d .
C28 C 0.37498(4) 1.13685(11) 0.51689(5) 0.0151(2) Uani 1 1 d .
H28A H 0.3845 1.2185 0.5173 0.018 Uiso 1 1 calc R
H28B H 0.3615 1.1297 0.5466 0.018 Uiso 1 1 calc R
C6 C 0.34763(4) 0.79529(11) 0.57971(6) 0.0154(2) Uani 1 1 d .
H6 H 0.3260 0.7883 0.5428 0.018 Uiso 1 1 calc R
C1AA C 0.38469(4) 0.84349(10) 0.58069(5) 0.0125(2) Uani 1 1 d .
N2 N 0.35726(3) 1.13494(9) 0.33321(5) 0.0138(2) Uani 1 1 d .
C29 C 0.29048(4) 1.16522(11) 0.43420(5) 0.0136(2) Uani 1 1 d .
H29A H 0.2788 1.1223 0.4603 0.016 Uiso 1 1 calc R
H29B H 0.2953 1.2472 0.4486 0.016 Uiso 1 1 calc R
C27 C 0.41075(4) 1.04868(11) 0.53117(6) 0.0153(2) Uani 1 1 d .
H27A H 0.4268 1.0507 0.5744 0.018 Uiso 1 1 calc R
H27B H 0.4284 1.0708 0.5088 0.018 Uiso 1 1 calc R
C30 C 0.25213(4) 1.04847(11) 0.33935(5) 0.0126(2) Uani 1 1 d .
H30A H 0.2341 1.0614 0.2976 0.015 Uiso 1 1 calc R
H30B H 0.2377 0.9983 0.3591 0.015 Uiso 1 1 calc R
C32 C 0.31853(4) 1.08050(11) 0.29591(5) 0.0140(2) Uani 1 1 d .
H32A H 0.3222 1.0413 0.2612 0.017 Uiso 1 1 calc R
H32B H 0.2983 1.1431 0.2803 0.017 Uiso 1 1 calc R
C5 C 0.34264(4) 0.75736(12) 0.63363(6) 0.0197(3) Uani 1 1 d .
H5 H 0.3180 0.7236 0.6324 0.024 Uiso 1 1 calc R
C39 C 0.39479(4) 1.08751(11) 0.33390(5) 0.0135(2) Uani 1 1 d .
C31 C 0.35508(4) 1.19639(11) 0.38719(6) 0.0153(2) Uani 1 1 d .
H31A H 0.3355 1.2613 0.3741 0.018 Uiso 1 1 calc R
H31B H 0.3816 1.2312 0.4094 0.018 Uiso 1 1 calc R
C4 C 0.37452(5) 0.76999(12) 0.68908(6) 0.0214(3) Uani 1 1 d .
H4 H 0.3710 0.7468 0.7251 0.026 Uiso 1 1 calc R
C33 C 0.22625(4) 1.24014(11) 0.36094(5) 0.0141(2) Uani 1 1 d .
C19 C 0.35234(4) 0.63486(11) 0.35820(5) 0.0149(2) Uani 1 1 d .
C40 C 0.39735(4) 0.97924(12) 0.30479(6) 0.0167(2) Uani 1 1 d .
H40 H 0.3737 0.9345 0.2862 0.020 Uiso 1 1 calc R
C42 C 0.47053(4) 1.00186(13) 0.33141(6) 0.0231(3) Uani 1 1 d .
H42 H 0.4954 0.9737 0.3306 0.028 Uiso 1 1 calc R
C2 C 0.41691(4) 0.85286(12) 0.63695(5) 0.0167(2) Uani 1 1 d .
H2 H 0.4421 0.8832 0.6383 0.020 Uiso 1 1 calc R
C20 C 0.33748(5) 0.52354(11) 0.33184(6) 0.0199(3) Uani 1 1 d .
H20 H 0.3122 0.4965 0.3316 0.024 Uiso 1 1 calc R
C37 C 0.15313(4) 1.27901(14) 0.31945(6) 0.0236(3) Uani 1 1 d .
H37 H 0.1267 1.2521 0.2981 0.028 Uiso 1 1 calc R
C38 C 0.18618(4) 1.20169(12) 0.32890(6) 0.0178(2) Uani 1 1 d .
H38 H 0.1816 1.1240 0.3138 0.021 Uiso 1 1 calc R
C7 C 0.43564(4) 0.81196(11) 0.50956(5) 0.0147(2) Uani 1 1 d .
C24 C 0.39036(4) 0.67360(12) 0.35856(6) 0.0200(3) Uani 1 1 d .
H24 H 0.4005 0.7473 0.3756 0.024 Uiso 1 1 calc R
C34 C 0.23188(4) 1.35895(12) 0.38197(6) 0.0208(3) Uani 1 1 d .
H34 H 0.2582 1.3873 0.4025 0.025 Uiso 1 1 calc R
C3 C 0.41170(4) 0.81735(12) 0.69070(6) 0.0213(3) Uani 1 1 d .
H3 H 0.4331 0.8253 0.7278 0.026 Uiso 1 1 calc R
C44 C 0.43123(4) 1.15150(12) 0.36153(6) 0.0189(3) Uani 1 1 d .
H44 H 0.4305 1.2239 0.3807 0.023 Uiso 1 1 calc R
C12 C 0.45888(4) 0.85610(13) 0.47582(6) 0.0203(3) Uani 1 1 d .
H12 H 0.4518 0.9287 0.4554 0.024 Uiso 1 1 calc R
C43 C 0.46841(4) 1.10862(13) 0.36068(6) 0.0230(3) Uani 1 1 d .
H43 H 0.4922 1.1519 0.3800 0.028 Uiso 1 1 calc R
C8 C 0.44645(4) 0.70127(12) 0.53871(6) 0.0201(3) Uani 1 1 d .
H8 H 0.4311 0.6696 0.5605 0.024 Uiso 1 1 calc R
C23 C 0.41332(5) 0.60221(14) 0.33338(8) 0.0299(3) Uani 1 1 d .
H23 H 0.4388 0.6282 0.3342 0.036 Uiso 1 1 calc R
C41 C 0.43453(4) 0.93818(13) 0.30337(6) 0.0203(3) Uani 1 1 d .
H41 H 0.4354 0.8669 0.2834 0.024 Uiso 1 1 calc R
C36 C 0.15890(5) 1.39539(14) 0.34140(6) 0.0265(3) Uani 1 1 d .
H36 H 0.1367 1.4461 0.3354 0.032 Uiso 1 1 calc R
C11 C 0.49237(4) 0.79241(15) 0.47266(7) 0.0269(3) Uani 1 1 d .
H11 H 0.5076 0.8228 0.4504 0.032 Uiso 1 1 calc R
C35 C 0.19857(5) 1.43448(13) 0.37246(6) 0.0265(3) Uani 1 1 d .
H35 H 0.2029 1.5125 0.3871 0.032 Uiso 1 1 calc R
C9 C 0.48010(5) 0.63784(13) 0.53543(7) 0.0278(3) Uani 1 1 d .
H9 H 0.4871 0.5647 0.5553 0.033 Uiso 1 1 calc R
C21 C 0.36007(5) 0.45354(12) 0.30619(7) 0.0279(3) Uani 1 1 d .
H21 H 0.3498 0.3805 0.2883 0.034 Uiso 1 1 calc R
C10 C 0.50308(5) 0.68349(14) 0.50269(7) 0.0294(3) Uani 1 1 d .
H10 H 0.5256 0.6414 0.5008 0.035 Uiso 1 1 calc R
C22 C 0.39812(6) 0.49262(14) 0.30720(8) 0.0332(4) Uani 1 1 d .
H22 H 0.4134 0.4454 0.2904 0.040 Uiso 1 1 calc R
H H 0.3064(6) 0.8988(18) 0.4474(10) 0.050 Uiso 1 1 d R
HA H 0.3738(6) 0.9237(19) 0.4027(10) 0.050 Uiso 1 1 d R

loop_
_atom_site_aniso_label
_atom_site_aniso_U_11
_atom_site_aniso_U_22
_atom_site_aniso_U_33
_atom_site_aniso_U_23
_atom_site_aniso_U_13
_atom_site_aniso_U_12
Fe1 0.01207(8) 0.00813(8) 0.00712(8) -0.00018(6) 0.00248(6) -0.00049(6)
P4 0.01237(14) 0.00982(13) 0.00755(12) -0.00031(10) 0.00230(10) 0.00009(10)
P2 0.01415(14) 0.00873(13) 0.00925(13) -0.00063(10) 0.00357(11) -0.00064(10)
C18 0.0187(6) 0.0119(5) 0.0172(6) -0.0012(4) 0.0069(5) -0.0016(4)
C25 0.0164(6) 0.0130(5) 0.0128(5) -0.0028(4) 0.0012(4) -0.0024(4)
C26 0.0177(6) 0.0141(5) 0.0095(5) -0.0028(4) 0.0022(4) -0.0002(4)
C13 0.0178(6) 0.0092(5) 0.0116(5) -0.0018(4) 0.0052(4) -0.0031(4)
C14 0.0208(6) 0.0147(6) 0.0147(6) -0.0002(4) 0.0070(5) 0.0014(5)
C17 0.0239(7) 0.0164(6) 0.0209(6) -0.0030(5) 0.0129(5) -0.0049(5)
C15 0.0285(7) 0.0145(6) 0.0169(6) 0.0030(5) 0.0069(5) 0.0034(5)
C16 0.0326(7) 0.0158(6) 0.0170(6) 0.0014(5) 0.0126(5) -0.0041(5)
P3 0.01382(14) 0.00864(13) 0.00903(13) -0.00051(10) 0.00289(11) -0.00071(10)
P1 0.01209(14) 0.01081(13) 0.00827(13) 0.00000(10) 0.00245(11) -0.00063(10)
N1 0.0156(5) 0.0114(5) 0.0121(5) -0.0013(4) 0.0031(4) 0.0021(4)
C28 0.0194(6) 0.0116(5) 0.0119(5) -0.0022(4) 0.0023(5) -0.0025(4)
C6 0.0185(6) 0.0138(5) 0.0135(5) 0.0000(4) 0.0051(5) -0.0002(5)
C1AA 0.0167(6) 0.0105(5) 0.0106(5) 0.0009(4) 0.0050(4) 0.0017(4)
N2 0.0157(5) 0.0144(5) 0.0112(5) 0.0002(4) 0.0044(4) -0.0014(4)
C29 0.0165(6) 0.0122(5) 0.0112(5) -0.0015(4) 0.0035(4) 0.0005(4)
C27 0.0161(6) 0.0138(5) 0.0126(5) -0.0008(4) 0.0008(4) -0.0036(4)
C30 0.0139(5) 0.0123(5) 0.0105(5) -0.0004(4) 0.0029(4) 0.0000(4)
C32 0.0146(6) 0.0160(6) 0.0104(5) 0.0029(4) 0.0033(4) 0.0003(4)
C5 0.0251(7) 0.0174(6) 0.0201(6) 0.0015(5) 0.0123(5) -0.0009(5)
C39 0.0158(6) 0.0157(6) 0.0090(5) 0.0033(4) 0.0044(4) -0.0010(4)
C31 0.0209(6) 0.0110(5) 0.0154(5) 0.0010(4) 0.0081(5) -0.0023(4)
C4 0.0334(8) 0.0197(6) 0.0136(6) 0.0033(5) 0.0115(5) 0.0029(5)
C33 0.0186(6) 0.0143(5) 0.0102(5) 0.0030(4) 0.0061(4) 0.0051(4)
C19 0.0231(6) 0.0118(5) 0.0112(5) 0.0004(4) 0.0077(5) 0.0020(5)
C40 0.0174(6) 0.0188(6) 0.0131(5) 0.0000(5) 0.0044(5) -0.0033(5)
C42 0.0161(6) 0.0319(7) 0.0214(7) 0.0000(6) 0.0065(5) 0.0013(5)
C2 0.0173(6) 0.0196(6) 0.0117(5) 0.0001(5) 0.0034(5) 0.0004(5)
C20 0.0325(7) 0.0130(6) 0.0178(6) -0.0008(5) 0.0132(5) -0.0016(5)
C37 0.0199(6) 0.0305(7) 0.0177(6) 0.0031(5) 0.0030(5) 0.0084(6)
C38 0.0196(6) 0.0185(6) 0.0146(6) 0.0020(5) 0.0051(5) 0.0038(5)
C7 0.0126(5) 0.0178(6) 0.0116(5) -0.0040(4) 0.0015(4) -0.0003(4)
C24 0.0243(7) 0.0160(6) 0.0219(6) -0.0014(5) 0.0110(5) 0.0019(5)
C34 0.0239(7) 0.0167(6) 0.0180(6) -0.0014(5) 0.0024(5) 0.0045(5)
C3 0.0273(7) 0.0236(7) 0.0104(5) 0.0008(5) 0.0035(5) 0.0024(5)
C44 0.0191(6) 0.0215(6) 0.0146(6) -0.0024(5) 0.0041(5) -0.0043(5)
C12 0.0160(6) 0.0264(7) 0.0177(6) -0.0035(5) 0.0050(5) -0.0033(5)
C43 0.0166(6) 0.0302(7) 0.0198(6) -0.0029(5) 0.0034(5) -0.0056(5)
C8 0.0210(6) 0.0167(6) 0.0215(6) -0.0042(5) 0.0062(5) 0.0008(5)
C23 0.0324(8) 0.0249(7) 0.0415(9) -0.0026(6) 0.0243(7) 0.0031(6)
C41 0.0216(6) 0.0215(6) 0.0187(6) -0.0018(5) 0.0082(5) -0.0003(5)
C36 0.0287(7) 0.0314(8) 0.0167(6) 0.0015(5) 0.0044(5) 0.0180(6)
C11 0.0176(6) 0.0375(8) 0.0273(7) -0.0128(6) 0.0098(6) -0.0065(6)
C35 0.0345(8) 0.0200(6) 0.0200(6) -0.0030(5) 0.0034(6) 0.0121(6)
C9 0.0260(7) 0.0192(7) 0.0347(8) -0.0074(6) 0.0063(6) 0.0047(6)
C21 0.0513(10) 0.0120(6) 0.0290(7) -0.0031(5) 0.0246(7) 0.0001(6)
C10 0.0186(7) 0.0315(8) 0.0365(8) -0.0167(7) 0.0077(6) 0.0024(6)
C22 0.0494(10) 0.0216(7) 0.0419(9) -0.0015(6) 0.0327(8) 0.0083(7)

loop_
_atom_type_symbol
_atom_type_description
_atom_type_scat_dispersion_real
_atom_type_scat_dispersion_imag
_atom_type_scat_source
C C 0.0033 0.0016 'International Tables Vol C Tables 4.2.6.8 and 6.1.1.4'
H H 0.0000 0.0000 'International Tables Vol C Tables 4.2.6.8 and 6.1.1.4'
N N 0.0061 0.0033 'International Tables Vol C Tables 4.2.6.8 and 6.1.1.4'
O O 0.0106 0.0060 'International Tables Vol C Tables 4.2.6.8 and 6.1.1.4'
P P 0.1023 0.0942 'International Tables Vol C Tables 4.2.6.8 and 6.1.1.4'
Fe Fe 0.3463 0.8444 'International Tables Vol C Tables 4.2.6.8 and 6.1.1.4'

loop_
_geom_angle_atom_site_label_1
_geom_angle_atom_site_label_2
_geom_angle_atom_site_label_3
_geom_angle
P4 Fe1 P2 87.36(5)
P4 Fe1 P3 80.27(4)
P4 Fe1 P1 164.37(2)
P4 Fe1 H 91.6(8)
P4 Fe1 HA 90.9(8)
P2 Fe1 P1 105.90(3)
P2 Fe1 H 84.0(8)
P2 Fe1 HA 98.0(8)
P3 Fe1 P2 165.24(2)
P3 Fe1 P1 87.60(2)
P3 Fe1 H 88.3(8)
P3 Fe1 HA 90.3(8)
P1 Fe1 H 97.9(8)
P1 Fe1 HA 79.2(8)
H Fe1 HA 176.8(12)
C26 P4 Fe1 112.88(7)
C26 P4 C30 101.09(8)
C26 P4 C32 108.16(9)
C30 P4 Fe1 116.23(7)
C30 P4 C32 99.70(8)
C32 P4 Fe1 116.91(7)
C25 P2 Fe1 107.70(5)
C13 P2 Fe1 118.71(7)
C13 P2 C25 103.04(8)
C13 P2 C19 100.43(8)
C19 P2 Fe1 124.11(6)
C19 P2 C25 99.54(9)
C13 C18 H18 119.4
C17 C18 H18 119.4
C17 C18 C13 121.16(12)
P2 C25 H25A 110.1
P2 C25 H25B 110.1
H25A C25 H25B 108.4
C26 C25 P2 107.92(9)
C26 C25 H25A 110.1
C26 C25 H25B 110.1
P4 C26 H26A 110.5
P4 C26 H26B 110.5
C25 C26 P4 106.11(11)
C25 C26 H26A 110.5
C25 C26 H26B 110.5
H26A C26 H26B 108.7
C18 C13 P2 120.06(10)
C18 C13 C14 118.47(12)
C14 C13 P2 120.85(11)
C13 C14 H14 119.9
C15 C14 C13 120.29(13)
C15 C14 H14 119.9
C18 C17 H17 120.2
C16 C17 C18 119.67(14)
C16 C17 H17 120.2
C14 C15 H15 119.8
C16 C15 C14 120.49(13)
C16 C15 H15 119.8
C17 C16 H16 120.0
C15 C16 C17 119.90(13)
C15 C16 H16 120.0
C28 P3 Fe1 112.61(4)
C28 P3 C29 104.66(8)
C28 P3 C31 104.30(9)
C29 P3 Fe1 116.88(5)
C29 P3 C31 99.78(8)
C31 P3 Fe1 116.87(6)
C1AA P1 Fe1 124.04(7)
C1AA P1 C27 100.32(7)
C27 P1 Fe1 107.29(5)
C7 P1 Fe1 118.53(7)
C7 P1 C1AA 101.31(7)
C7 P1 C27 101.94(8)
C30 N1 C29 117.27(10)
C33 N1 C29 114.47(10)
C33 N1 C30 115.21(11)
P3 C28 H28A 110.7
P3 C28 H28B 110.7
H28A C28 H28B 108.8
C27 C28 P3 105.40(9)
C27 C28 H28A 110.7
C27 C28 H28B 110.7
C1AA C6 H6 119.7
C1AA C6 C5 120.67(12)
C5 C6 H6 119.7
C6 C1AA P1 119.35(10)
C6 C1AA C2 118.51(12)
C2 C1AA P1 122.14(11)
C32 N2 C31 113.30(11)
C39 N2 C32 120.78(12)
C39 N2 C31 119.75(11)
P3 C29 H29A 109.2
P3 C29 H29B 109.2
N1 C29 P3 112.16(10)
N1 C29 H29A 109.2
N1 C29 H29B 109.2
H29A C29 H29B 107.9
P1 C27 H27A 109.9
P1 C27 H27B 109.9
C28 C27 P1 108.86(11)
C28 C27 H27A 109.9
C28 C27 H27B 109.9
H27A C27 H27B 108.3
P4 C30 H30A 108.8
P4 C30 H30B 108.8
N1 C30 P4 113.84(9)
N1 C30 H30A 108.8
N1 C30 H30B 108.8
H30A C30 H30B 107.7
P4 C32 H32A 108.9
P4 C32 H32B 108.9
N2 C32 P4 113.50(10)
N2 C32 H32A 108.9
N2 C32 H32B 108.9
H32A C32 H32B 107.7
C6 C5 H5 120.0
C4 C5 C6 120.05(14)
C4 C5 H5 120.0
N2 C39 C40 122.36(11)
C44 C39 N2 120.11(13)
C44 C39 C40 117.44(13)
P3 C31 H31A 108.8
P3 C31 H31B 108.8
N2 C31 P3 113.58(10)
N2 C31 H31A 108.8
N2 C31 H31B 108.8
H31A C31 H31B 107.7
C5 C4 H4 120.1
C5 C4 C3 119.88(13)
C3 C4 H4 120.1
C38 C33 N1 122.28(13)
C38 C33 C34 117.88(12)
C34 C33 N1 119.81(12)
C20 C19 P2 121.53(11)
C24 C19 P2 119.63(11)
C24 C19 C20 118.83(12)
C39 C40 H40 119.5
C41 C40 C39 120.99(12)
C41 C40 H40 119.5
C43 C42 H42 120.8
C43 C42 C41 118.46(14)
C41 C42 H42 120.8
C1AA C2 H2 119.6
C3 C2 C1AA 120.82(14)
C3 C2 H2 119.6
C19 C20 H20 119.6
C21 C20 C19 120.78(15)
C21 C20 H20 119.6
C38 C37 H37 119.4
C36 C37 H37 119.4
C36 C37 C38 121.19(14)
C33 C38 H38 119.7
C37 C38 C33 120.53(14)
C37 C38 H38 119.7
C12 C7 P1 119.17(11)
C8 C7 P1 122.26(10)
C8 C7 C12 118.36(13)
C19 C24 H24 119.9
C19 C24 C23 120.29(14)
C23 C24 H24 119.9
C33 C34 H34 119.6
C35 C34 C33 120.77(14)
C35 C34 H34 119.6
C4 C3 C2 120.03(13)
C4 C3 H3 120.0
C2 C3 H3 120.0
C39 C44 H44 119.4
C43 C44 C39 121.11(14)
C43 C44 H44 119.4
C7 C12 H12 119.7
C11 C12 C7 120.68(15)
C11 C12 H12 119.7
C42 C43 H43 119.5
C44 C43 C42 120.93(13)
C44 C43 H43 119.5
C7 C8 H8 119.7
C9 C8 C7 120.68(14)
C9 C8 H8 119.7
C24 C23 H23 119.9
C22 C23 C24 120.19(16)
C22 C23 H23 119.9
C40 C41 C42 121.06(14)
C40 C41 H41 119.5
C42 C41 H41 119.5
C37 C36 H36 120.7
C37 C36 C35 118.53(13)
C35 C36 H36 120.7
C12 C11 H11 119.9
C10 C11 C12 120.22(15)
C10 C11 H11 119.9
C34 C35 H35 119.5
C36 C35 C34 121.07(15)
C36 C35 H35 119.5
C8 C9 H9 119.9
C10 C9 C8 120.23(15)
C10 C9 H9 119.9
C20 C21 H21 120.0
C20 C21 C22 119.93(15)
C22 C21 H21 120.0
C11 C10 H10 120.1
C9 C10 C11 119.81(14)
C9 C10 H10 120.1
C23 C22 H22 120.0
C21 C22 C23 119.96(14)
C21 C22 H22 120.0

loop_
_geom_bond_atom_site_label_1
_geom_bond_atom_site_label_2
_geom_bond_distance
Fe1 P4 2.1025(17)
Fe1 P2 2.1512(18)
Fe1 P3 2.109(2)
Fe1 P1 2.1549(18)
Fe1 H 1.45(2)
Fe1 HA 1.46(2)
P4 C26 1.8514(17)
P4 C30 1.855(2)
P4 C32 1.8840(17)
P2 C25 1.866(2)
P2 C13 1.8389(17)
P2 C19 1.8468(17)
C18 H18 0.9300
C18 C13 1.398(2)
C18 C17 1.393(2)
C25 H25A 0.9700
C25 H25B 0.9700
C25 C26 1.540(2)
C26 H26A 0.9700
C26 H26B 0.9700
C13 C14 1.403(2)
C14 H14 0.9300
C14 C15 1.393(2)
C17 H17 0.9300
C17 C16 1.391(2)
C15 H15 0.9300
C15 C16 1.387(2)
C16 H16 0.9300
P3 C28 1.8435(19)
P3 C29 1.846(2)
P3 C31 1.8839(17)
P1 C1AA 1.8471(19)
P1 C27 1.874(2)
P1 C7 1.838(2)
N1 C29 1.479(2)
N1 C30 1.4695(19)
N1 C33 1.4254(19)
C28 H28A 0.9700
C28 H28B 0.9700
C28 C27 1.531(2)
C6 H6 0.9300
C6 C1AA 1.392(2)
C6 C5 1.399(2)
C1AA C2 1.404(2)
N2 C32 1.4592(19)
N2 C39 1.406(2)
N2 C31 1.4628(19)
C29 H29A 0.9700
C29 H29B 0.9700
C27 H27A 0.9700
C27 H27B 0.9700
C30 H30A 0.9700
C30 H30B 0.9700
C32 H32A 0.9700
C32 H32B 0.9700
C5 H5 0.9300
C5 C4 1.389(2)
C39 C40 1.407(2)
C39 C44 1.403(2)
C31 H31A 0.9700
C31 H31B 0.9700
C4 H4 0.9300
C4 C3 1.388(2)
C33 C38 1.401(2)
C33 C34 1.406(2)
C19 C20 1.405(2)
C19 C24 1.391(2)
C40 H40 0.9300
C40 C41 1.386(2)
C42 H42 0.9300
C42 C43 1.390(2)
C42 C41 1.391(2)
C2 H2 0.9300
C2 C3 1.390(2)
C20 H20 0.9300
C20 C21 1.387(2)
C37 H37 0.9300
C37 C38 1.394(2)
C37 C36 1.387(2)
C38 H38 0.9300
C7 C12 1.404(2)
C7 C8 1.399(2)
C24 H24 0.9300
C24 C23 1.398(2)
C34 H34 0.9300
C34 C35 1.389(2)
C3 H3 0.9300
C44 H44 0.9300
C44 C43 1.388(2)
C12 H12 0.9300
C12 C11 1.391(2)
C43 H43 0.9300
C8 H8 0.9300
C8 C9 1.395(2)
C23 H23 0.9300
C23 C22 1.389(2)
C41 H41 0.9300
C36 H36 0.9300
C36 C35 1.388(3)
C11 H11 0.9300
C11 C10 1.390(3)
C35 H35 0.9300
C9 H9 0.9300
C9 C10 1.385(3)
C21 H21 0.9300
C21 C22 1.388(3)
C10 H10 0.9300
C22 H22 0.9300

loop_
_smtbx_masks_void_nr
_smtbx_masks_void_average_x
_smtbx_masks_void_average_y
_smtbx_masks_void_average_z
_smtbx_masks_void_volume
_smtbx_masks_void_count_electrons
1 0.000 0.081 0.250 323.3 62.3
2 0.000 -0.081 0.750 323.3 62.3
3 0.500 0.581 0.250 323.3 62.3
4 0.500 0.419 0.750 323.3 62.3
